data_1576450
loop_
_publ_author_name
'Hwang, Meemie U.'
'Gogoi, Achyut'
'Scurria, Matthew'
'Gutierrez, Osvaldo'
'Scheidt, Karl A.'

_publ_section_title
;
 Photochemical cyclization of &#x3b1;-amino esters to access
 3-azetidinones.
;
_journal_issue 13
_journal_name_full 'Chemical science'
_journal_page_first 6766
_journal_page_last 6772
_journal_paper_doi 10.1039/d5sc09994c
_journal_volume 17
_journal_year 2026
_chemical_absolute_configuration ad
_chemical_formula_moiety 'C20 H27 N3 O3'
_chemical_formula_sum 'C20 H27 N3 O3'
_chemical_formula_weight 357.44
_space_group_crystal_system orthorhombic
_space_group_IT_number 19
_space_group_name_Hall 'P 2ac 2ab'
_space_group_name_H-M_alt 'P 21 21 21'
_atom_sites_solution_hydrogens mixed
_atom_sites_solution_primary dual
_audit_creation_date 2025-07-29
_audit_creation_method
;
Olex2 1.5
(compiled 2025.07.13 svn.rb7424aed for OlexSys, GUI svn.r7308)
;
_audit_update_record
;
2025-08-15 deposited with the CCDC.	2026-02-03 downloaded from the CCDC.
;
_cell_angle_alpha 90
_cell_angle_beta 90
_cell_angle_gamma 90
_cell_formula_units_Z 4
_cell_length_a 10.6584(6)
_cell_length_b 10.8794(7)
_cell_length_c 16.6188(11)
_cell_measurement_reflns_used 5468
_cell_measurement_temperature 100.00(10)
_cell_measurement_theta_max 76.8770
_cell_measurement_theta_min 4.8140
_cell_volume 1927.1(2)
_computing_cell_refinement 'CrysAlisPro 1.171.44.114a (Rigaku OD, 2025)'
_computing_data_collection 'CrysAlisPro 1.171.44.114a (Rigaku OD, 2025)'
_computing_data_reduction 'CrysAlisPro 1.171.44.114a (Rigaku OD, 2025)'
_computing_molecular_graphics 'Olex2 1.5 (Dolomanov et al., 2009)'
_computing_publication_material 'Olex2 1.5 (Dolomanov et al., 2009)'
_computing_structure_refinement 'SHELXL 2019/2 (Sheldrick, 2015)'
_computing_structure_solution 'SHELXT  (Sheldrick, 2015)'
_diffrn_ambient_environment N~2~
_diffrn_ambient_temperature 100.00(10)
_diffrn_detector 'Hybrid Pixel Array Detector'
_diffrn_detector_area_resol_mean 10.0000
_diffrn_detector_type HyPix
_diffrn_measured_fraction_theta_full 1.000
_diffrn_measured_fraction_theta_max 0.962
_diffrn_measurement_details
;
List of Runs (angles in degrees, time in seconds):

  # Type    Start    End  Width  t~exp~   \w     \q     \k     \f   Frames
#--------------------------------------------------------------------------
  1  \w    -24.00  71.00   0.50   15.00    --   47.59 -79.00 -28.00  190
  2  \w   -109.00 -30.00   0.50   35.00    -- -103.00 119.00 170.00  158
  3  \w   -109.00 -30.00   0.50   35.00    -- -103.00 119.00 170.00  158
  4  \w     37.00 107.00   0.50   35.00    --  109.25 -79.00 -28.00  140
  5  \w     96.00 178.00   0.50   35.00    --  109.25  43.00 -54.00  164
  6  \w     37.00 110.00   0.50   35.00    --  109.25-119.00  85.00  146
  7  \w    -30.00  28.00   0.50   15.00    --  -47.59  19.00-180.00  116
  8  \w   -119.00 -73.00   0.50   15.00    --  -47.59-125.00-150.00   92
  9  \w     59.00 119.00   0.50   15.00    --   47.59 155.00 -32.00  120
 10  \w    -27.00  40.00   0.50   15.00    --   47.59 -19.00 -30.00  134
 11  \w   -174.00 -90.00   0.50   35.00    -- -103.00 -30.00-180.00  168
 12  \w    -92.00 -30.00   0.50   35.00    -- -103.00  77.00  30.00  124
 13  \w    -65.00 -30.00   0.50   35.00    -- -103.00  61.00 150.00   70
 14  \w    -65.00 -30.00   0.50   35.00    -- -103.00  61.00  30.00   70
 15  \w     97.00 178.00   0.50   35.00    --  109.25  30.00  30.00  162
 16  \w     37.00  75.00   0.50   35.00    --  109.25 -61.00 120.00   76
 17  \w     37.00 106.00   0.50   35.00    --  109.25 -94.00-120.00  138
 18  \w     37.00 111.00   0.50   35.00    --  109.25-125.00   0.00  148
 19  \w     37.00 102.00   0.50   35.00    --  109.25 -77.00-120.00  130
 20  \w   -119.00 -33.00   0.50   15.00    --  -47.59 -57.00-120.00  172
 21  \w     25.00 111.00   0.50   15.00    --   47.59  77.00 -30.00  172
 22  \w     25.00 119.00   0.50   15.00    --   47.59  77.00  60.00  188
;
_diffrn_measurement_device 'four-circle diffractometer'
_diffrn_measurement_device_type 'XtaLAB Synergy R, DW system, HyPix'
_diffrn_measurement_method '\w scans'
_diffrn_orient_matrix_type 'CrysAlisPro convention (1999,Acta A55,543-557)'
_diffrn_orient_matrix_UB_11 0.1017114000
_diffrn_orient_matrix_UB_12 0.0498958000
_diffrn_orient_matrix_UB_13 0.0573956000
_diffrn_orient_matrix_UB_21 0.0689843000
_diffrn_orient_matrix_UB_22 0.0582514000
_diffrn_orient_matrix_UB_23 -0.0717577000
_diffrn_orient_matrix_UB_31 -0.0763107000
_diffrn_orient_matrix_UB_32 0.1191136000
_diffrn_orient_matrix_UB_33 0.0112517000
_diffrn_radiation_monochromator mirror
_diffrn_radiation_probe x-ray
_diffrn_radiation_type 'Cu K\a'
_diffrn_radiation_wavelength 1.54184
_diffrn_reflns_av_R_equivalents 0.1040
_diffrn_reflns_av_unetI/netI 0.0686
_diffrn_reflns_Laue_measured_fraction_full 1.000
_diffrn_reflns_Laue_measured_fraction_max 0.962
_diffrn_reflns_limit_h_max 13
_diffrn_reflns_limit_h_min -13
_diffrn_reflns_limit_k_max 13
_diffrn_reflns_limit_k_min -10
_diffrn_reflns_limit_l_max 21
_diffrn_reflns_limit_l_min -20
_diffrn_reflns_number 16395
_diffrn_reflns_point_group_measured_fraction_full 0.996
_diffrn_reflns_point_group_measured_fraction_max 0.933
_diffrn_reflns_theta_full 67.684
_diffrn_reflns_theta_max 79.382
_diffrn_reflns_theta_min 4.858
_diffrn_source 'Rotating-anode X-ray tube'
_diffrn_source_type 'Rigaku (Cu) X-ray Source'
_exptl_absorpt_coefficient_mu 0.674
_exptl_absorpt_correction_T_max 1.00000
_exptl_absorpt_correction_T_min 0.26645
_exptl_absorpt_correction_type multi-scan
_exptl_absorpt_process_details
;
CrysAlisPro 1.171.44.114a (Rigaku Oxford Diffraction, 2025)
Empirical absorption correction using spherical harmonics,
implemented in SCALE3 ABSPACK scaling algorithm.
;
_exptl_crystal_colour colourless
_exptl_crystal_colour_primary colourless
_exptl_crystal_density_diffrn 1.232
_exptl_crystal_description needle
_exptl_crystal_F_000 768
_exptl_crystal_recrystallization_method 'The material was recrystallised from --- by as supplied'
_exptl_crystal_size_max 0.315
_exptl_crystal_size_mid 0.025
_exptl_crystal_size_min 0.005
_refine_diff_density_max 0.390
_refine_diff_density_min -0.288
_refine_diff_density_rms 0.071
_refine_ls_abs_structure_details
;
 Flack x determined using 951 quotients [(I+)-(I-)]/[(I+)+(I-)]
 (Parsons, Flack and Wagner, Acta Cryst. B69 (2013) 249-259).
;
_refine_ls_abs_structure_Flack -0.7(3)
_refine_ls_extinction_method none
_refine_ls_goodness_of_fit_ref 1.063
_refine_ls_hydrogen_treatment mixed
_refine_ls_matrix_type full
_refine_ls_number_parameters 232
_refine_ls_number_reflns 3911
_refine_ls_number_restraints 0
_refine_ls_restrained_S_all 1.063
_refine_ls_R_factor_all 0.0909
_refine_ls_R_factor_gt 0.0693
_refine_ls_shift/su_max 0.000
_refine_ls_shift/su_mean 0.000
_refine_ls_structure_factor_coef Fsqd
_refine_ls_weighting_details 'w=1/[\s^2^(Fo^2^)+(0.1131P)^2^+0.3578P] where P=(Fo^2^+2Fc^2^)/3'
_refine_ls_weighting_scheme calc
_refine_ls_wR_factor_gt 0.1790
_refine_ls_wR_factor_ref 0.1955
_reflns_Friedel_coverage 0.704
_reflns_Friedel_fraction_full 0.991
_reflns_Friedel_fraction_max 0.895
_reflns_number_gt 2934
_reflns_number_total 3911
_reflns_threshold_expression 'I > 2\s(I)'
_cod_data_source_file d5sc09994c1.cif
_cod_data_source_block cry0225
_cod_depositor_comments 'Adding full bibliography for 1576448--1576450.cif.'
_cod_database_code 1576450
_shelx_shelxl_version_number 2019/2
_chemical_oxdiff_formula C20H27N3O3
_shelx_space_group_comment
;
The symmetry employed for this shelxl refinement is uniquely defined
by the following loop, which should always be used as a source of
symmetry information in preference to the above space-group names.
They are only intended as comments.
;
_diffrn_oxdiff_digest_od_ed
;

;
_diffrn_oxdiff_measurement_exp_name cry0225.par
_olex2_refinement_description
;
1. Fixed Uiso
 At 1.2 times of:
  All C(H) groups, All C(H,H) groups
 At 1.5 times of:
  All C(H,H,H) groups
2.a Ternary CH refined with riding coordinates:
 C1(H1), C3(H3A)
2.b Secondary CH2 refined with riding coordinates:
 C9(H9A,H9B)
2.c Aromatic/amide H refined with riding coordinates:
 C15(H15), C14(H14), C13(H13), C12(H12), C11(H11), C17(H17), C18(H18)
2.d Fitted hexagon refined as free rotating group:
 C10(C15,C14,C13,C12,C11)
2.e Idealised Me refined as rotating group:
 C6(H6A,H6B,H6C), C7(H7A,H7B,H7C), C8(H8A,H8B,H8C), C19(H19A,H19B,H19C),
 C20(H20A,H20B,H20C)
;
_olex2_date_sample_data_collection 2025-07-28
_olex2_date_sample_submission 2025-07-25
_olex2_diffrn_ambient_temperature_device 'Oxford Cryosystems'
_olex2_exptl_crystal_mounting_method 'The crystal was mounted on a MITIGEN holder in paratone oil'
_olex2_submission_original_sample_id cry0225
_olex2_submission_special_instructions 'No special instructions were received'
_oxdiff_exptl_absorpt_empirical_details
;
Empirical correction (ABSPACK) includes:
- Absorption correction using spherical harmonics
- Frame scaling
;
_oxdiff_exptl_absorpt_empirical_full_max 2.217
_oxdiff_exptl_absorpt_empirical_full_min 0.404

loop_
_space_group_symop_operation_xyz
'x, y, z'
'-x+1/2, -y, z+1/2'
'x+1/2, -y+1/2, -z'
'-x, y+1/2, -z+1/2'

loop_
_atom_site_label
_atom_site_type_symbol
_atom_site_fract_x
_atom_site_fract_y
_atom_site_fract_z
_atom_site_U_iso_or_equiv
_atom_site_adp_type
_atom_site_occupancy
_atom_site_site_symmetry_order
_atom_site_calc_flag
_atom_site_refinement_flags_posn
_atom_site_refinement_flags_adp
_atom_site_refinement_flags_occupancy
_atom_site_disorder_assembly
_atom_site_disorder_group
O1 O 0.3279(3) 0.0570(3) 0.7039(2) 0.0390(8) Uani 1 1 d . . . . .
O2 O 0.2083(3) 0.2121(4) 0.7588(2) 0.0441(9) Uani 1 1 d . . . . .
O3 O 0.1460(3) 0.2358(3) 0.4661(2) 0.0371(8) Uani 1 1 d . . . . .
H3 H 0.102(9) 0.209(9) 0.498(7) 0.11(4) Uiso 1 1 d . . . . .
N1 N 0.2681(4) 0.4479(4) 0.4062(3) 0.0352(9) Uani 1 1 d . . . . .
N2 N 0.4455(3) 0.3619(4) 0.4458(3) 0.0348(9) Uani 1 1 d . . . . .
N3 N 0.2555(4) 0.2049(4) 0.6258(2) 0.0340(9) Uani 1 1 d . . . . .
C1 C 0.2120(4) 0.3245(5) 0.5977(3) 0.0357(11) Uani 1 1 d . . . . .
H1 H 0.119161 0.334151 0.603752 0.043 Uiso 1 1 calc R U . . .
C2 C 0.2496(4) 0.2808(4) 0.5108(3) 0.0331(10) Uani 1 1 d . . . . .
C3 C 0.3276(4) 0.1766(4) 0.5527(3) 0.0333(10) Uani 1 1 d . . . . .
H3A H 0.417040 0.202453 0.559198 0.040 Uiso 1 1 calc R U . . .
C4 C 0.2605(4) 0.1628(5) 0.7015(3) 0.0361(11) Uani 1 1 d . . . . .
C5 C 0.3289(5) -0.0223(5) 0.7762(3) 0.0403(12) Uani 1 1 d . . . . .
C6 C 0.3885(5) 0.0462(6) 0.8456(3) 0.0441(13) Uani 1 1 d . . . . .
H6A H 0.469729 0.079504 0.828587 0.066 Uiso 1 1 calc R U . . .
H6B H 0.400915 -0.010223 0.890836 0.066 Uiso 1 1 calc R U . . .
H6C H 0.333446 0.113711 0.862232 0.066 Uiso 1 1 calc R U . . .
C7 C 0.1944(5) -0.0645(6) 0.7942(4) 0.0474(13) Uani 1 1 d . . . . .
H7A H 0.143460 0.006528 0.809922 0.071 Uiso 1 1 calc R U . . .
H7B H 0.195569 -0.124456 0.838265 0.071 Uiso 1 1 calc R U . . .
H7C H 0.158310 -0.102632 0.746082 0.071 Uiso 1 1 calc R U . . .
C8 C 0.4061(5) -0.1307(5) 0.7505(4) 0.0472(13) Uani 1 1 d . . . . .
H8A H 0.371012 -0.165488 0.701016 0.071 Uiso 1 1 calc R U . . .
H8B H 0.405045 -0.193042 0.793056 0.071 Uiso 1 1 calc R U . . .
H8C H 0.492676 -0.104263 0.740743 0.071 Uiso 1 1 calc R U . . .
C9 C 0.2837(4) 0.4329(5) 0.6328(3) 0.0382(11) Uani 1 1 d . . . . .
H9A H 0.280561 0.427861 0.692244 0.046 Uiso 1 1 calc R U . . .
H9B H 0.372701 0.426731 0.616335 0.046 Uiso 1 1 calc R U . . .
C10 C 0.2330(3) 0.5567(2) 0.6067(2) 0.0382(11) Uani 1 1 d G . . . .
C15 C 0.2966(2) 0.6268(3) 0.5499(2) 0.0395(12) Uani 1 1 d G . . . .
H15 H 0.375831 0.600396 0.530331 0.047 Uiso 1 1 calc R U . . .
C14 C 0.2442(3) 0.7357(3) 0.5218(2) 0.0448(13) Uani 1 1 d G . . . .
H14 H 0.287659 0.783630 0.483011 0.054 Uiso 1 1 calc R U . . .
C13 C 0.1282(3) 0.7744(3) 0.5505(2) 0.0507(14) Uani 1 1 d G . . . .
H13 H 0.092437 0.848790 0.531280 0.061 Uiso 1 1 calc R U . . .
C12 C 0.0646(2) 0.7043(3) 0.6073(2) 0.0476(14) Uani 1 1 d G . . . .
H12 H -0.014614 0.730716 0.626869 0.057 Uiso 1 1 calc R U . . .
C11 C 0.1170(3) 0.5954(3) 0.6354(2) 0.0421(13) Uani 1 1 d G . . . .
H11 H 0.073557 0.547482 0.674190 0.051 Uiso 1 1 calc R U . . .
C16 C 0.3223(4) 0.3626(4) 0.4550(3) 0.0318(10) Uani 1 1 d . . . . .
C17 C 0.3637(5) 0.5041(5) 0.3632(3) 0.0404(12) Uani 1 1 d . . . . .
H17 H 0.355775 0.567452 0.324225 0.049 Uiso 1 1 calc R U . . .
C18 C 0.4707(4) 0.4495(5) 0.3886(3) 0.0387(12) Uani 1 1 d . . . . .
H18 H 0.552218 0.469124 0.369331 0.046 Uiso 1 1 calc R U . . .
C19 C 0.1360(4) 0.4850(5) 0.4017(4) 0.0437(13) Uani 1 1 d . . . . .
H19A H 0.130287 0.568086 0.379230 0.066 Uiso 1 1 calc R U . . .
H19B H 0.099405 0.484218 0.455822 0.066 Uiso 1 1 calc R U . . .
H19C H 0.090118 0.427556 0.367156 0.066 Uiso 1 1 calc R U . . .
C20 C 0.3202(5) 0.0484(5) 0.5198(3) 0.0401(12) Uani 1 1 d . . . . .
H20A H 0.356158 -0.009252 0.558790 0.060 Uiso 1 1 calc R U . . .
H20B H 0.367419 0.043763 0.469256 0.060 Uiso 1 1 calc R U . . .
H20C H 0.232300 0.026914 0.509775 0.060 Uiso 1 1 calc R U . . .

loop_
_atom_site_aniso_label
_atom_site_aniso_U_11
_atom_site_aniso_U_22
_atom_site_aniso_U_33
_atom_site_aniso_U_23
_atom_site_aniso_U_13
_atom_site_aniso_U_12
O1 0.0347(17) 0.0423(19) 0.040(2) 0.0078(15) 0.0026(15) 0.0089(16)
O2 0.0400(18) 0.054(2) 0.038(2) 0.0016(17) 0.0032(16) 0.0077(17)
O3 0.0259(16) 0.0455(19) 0.040(2) 0.0033(16) -0.0065(15) -0.0042(15)
N1 0.0227(17) 0.040(2) 0.043(2) 0.0057(18) -0.0008(16) -0.0018(17)
N2 0.0207(17) 0.042(2) 0.042(2) 0.0061(19) 0.0008(17) 0.0047(16)
N3 0.0288(18) 0.038(2) 0.035(2) 0.0032(17) 0.0000(17) 0.0044(17)
C1 0.0197(18) 0.042(3) 0.046(3) 0.004(2) 0.0010(19) 0.0007(19)
C2 0.0229(19) 0.031(2) 0.045(3) 0.006(2) -0.006(2) -0.0017(18)
C3 0.026(2) 0.038(2) 0.036(3) 0.0020(19) -0.003(2) -0.0063(19)
C4 0.024(2) 0.044(3) 0.040(3) 0.000(2) -0.002(2) 0.0019(19)
C5 0.038(3) 0.042(3) 0.041(3) 0.010(2) 0.001(2) 0.003(2)
C6 0.034(2) 0.056(3) 0.042(3) 0.006(2) -0.003(2) 0.007(3)
C7 0.035(3) 0.057(3) 0.050(3) 0.006(3) -0.001(2) 0.003(3)
C8 0.045(3) 0.047(3) 0.050(3) 0.011(3) 0.000(3) 0.008(2)
C9 0.024(2) 0.044(3) 0.047(3) 0.000(2) -0.004(2) 0.002(2)
C10 0.029(2) 0.039(2) 0.047(3) -0.003(2) -0.001(2) -0.004(2)
C15 0.028(2) 0.038(3) 0.052(3) -0.002(2) 0.004(2) 0.000(2)
C14 0.032(2) 0.038(3) 0.065(4) 0.002(2) 0.003(2) -0.006(2)
C13 0.047(3) 0.038(3) 0.067(4) 0.004(3) -0.002(3) 0.000(2)
C12 0.031(2) 0.042(3) 0.070(4) -0.003(3) 0.003(3) 0.002(2)
C11 0.023(2) 0.041(3) 0.062(4) 0.001(2) 0.003(2) 0.001(2)
C16 0.026(2) 0.033(2) 0.036(3) 0.004(2) -0.0037(19) -0.0022(19)
C17 0.034(2) 0.047(3) 0.041(3) 0.008(2) 0.002(2) -0.004(2)
C18 0.026(2) 0.048(3) 0.042(3) 0.008(2) 0.005(2) -0.001(2)
C19 0.025(2) 0.052(3) 0.055(3) 0.010(2) -0.006(2) -0.002(2)
C20 0.038(2) 0.039(3) 0.043(3) 0.002(2) -0.002(2) 0.002(2)

loop_
_atom_type_symbol
_atom_type_description
_atom_type_scat_dispersion_real
_atom_type_scat_dispersion_imag
_atom_type_scat_source
C C 0.0181 0.0091 'International Tables Vol C Tables 4.2.6.8 and 6.1.1.4'
H H 0.0000 0.0000 'International Tables Vol C Tables 4.2.6.8 and 6.1.1.4'
N N 0.0311 0.0180 'International Tables Vol C Tables 4.2.6.8 and 6.1.1.4'
O O 0.0492 0.0322 'International Tables Vol C Tables 4.2.6.8 and 6.1.1.4'

loop_
_exptl_crystal_face_index_h
_exptl_crystal_face_index_k
_exptl_crystal_face_index_l
_exptl_crystal_face_perp_dist
0 0 -1 0.0037
0 0 1 0.0010
-1 0 0 0.1576
1 0 0 0.1576
0 1 0 0.0201
0 -1 0 0.0051

loop_
_geom_angle_atom_site_label_1
_geom_angle_atom_site_label_2
_geom_angle_atom_site_label_3
_geom_angle
_geom_angle_site_symmetry_1
_geom_angle_site_symmetry_3
_geom_angle_publ_flag
C4 O1 C5 121.5(4) . . ?
C2 O3 H3 105(8) . . ?
C16 N1 C17 107.2(4) . . ?
C16 N1 C19 128.7(4) . . ?
C17 N1 C19 123.9(4) . . ?
C16 N2 C18 105.7(4) . . ?
C1 N3 C3 95.0(4) . . ?
C4 N3 C1 128.2(4) . . ?
C4 N3 C3 133.2(4) . . ?
N3 C1 H1 112.1 . . ?
N3 C1 C2 86.8(4) . . ?
N3 C1 C9 114.1(4) . . ?
C2 C1 H1 112.1 . . ?
C9 C1 H1 112.1 . . ?
C9 C1 C2 117.3(4) . . ?
O3 C2 C1 112.7(4) . . ?
O3 C2 C3 113.3(4) . . ?
O3 C2 C16 106.5(4) . . ?
C3 C2 C1 86.9(4) . . ?
C16 C2 C1 121.3(4) . . ?
C16 C2 C3 115.4(4) . . ?
N3 C3 C2 86.5(3) . . ?
N3 C3 H3A 110.5 . . ?
N3 C3 C20 117.9(4) . . ?
C2 C3 H3A 110.5 . . ?
C20 C3 C2 118.8(4) . . ?
C20 C3 H3A 110.5 . . ?
O2 C4 O1 126.0(5) . . ?
O2 C4 N3 124.2(5) . . ?
N3 C4 O1 109.8(4) . . ?
O1 C5 C6 109.5(4) . . ?
O1 C5 C7 109.1(4) . . ?
O1 C5 C8 103.4(4) . . ?
C6 C5 C7 113.0(5) . . ?
C8 C5 C6 111.9(5) . . ?
C8 C5 C7 109.4(5) . . ?
C5 C6 H6A 109.5 . . ?
C5 C6 H6B 109.5 . . ?
C5 C6 H6C 109.5 . . ?
H6A C6 H6B 109.5 . . ?
H6A C6 H6C 109.5 . . ?
H6B C6 H6C 109.5 . . ?
C5 C7 H7A 109.5 . . ?
C5 C7 H7B 109.5 . . ?
C5 C7 H7C 109.5 . . ?
H7A C7 H7B 109.5 . . ?
H7A C7 H7C 109.5 . . ?
H7B C7 H7C 109.5 . . ?
C5 C8 H8A 109.5 . . ?
C5 C8 H8B 109.5 . . ?
C5 C8 H8C 109.5 . . ?
H8A C8 H8B 109.5 . . ?
H8A C8 H8C 109.5 . . ?
H8B C8 H8C 109.5 . . ?
C1 C9 H9A 108.8 . . ?
C1 C9 H9B 108.8 . . ?
H9A C9 H9B 107.7 . . ?
C10 C9 C1 113.6(4) . . ?
C10 C9 H9A 108.8 . . ?
C10 C9 H9B 108.8 . . ?
C15 C10 C9 120.6(3) . . ?
C15 C10 C11 120.0 . . ?
C11 C10 C9 119.2(3) . . ?
C10 C15 H15 120.0 . . ?
C10 C15 C14 120.0 . . ?
C14 C15 H15 120.0 . . ?
C15 C14 H14 120.0 . . ?
C13 C14 C15 120.0 . . ?
C13 C14 H14 120.0 . . ?
C14 C13 H13 120.0 . . ?
C12 C13 C14 120.0 . . ?
C12 C13 H13 120.0 . . ?
C13 C12 H12 120.0 . . ?
C13 C12 C11 120.0 . . ?
C11 C12 H12 120.0 . . ?
C10 C11 H11 120.0 . . ?
C12 C11 C10 120.0 . . ?
C12 C11 H11 120.0 . . ?
N1 C16 C2 123.6(4) . . ?
N2 C16 N1 110.9(4) . . ?
N2 C16 C2 125.5(4) . . ?
N1 C17 H17 127.3 . . ?
C18 C17 N1 105.4(4) . . ?
C18 C17 H17 127.3 . . ?
N2 C18 H18 124.6 . . ?
C17 C18 N2 110.8(4) . . ?
C17 C18 H18 124.6 . . ?
N1 C19 H19A 109.5 . . ?
N1 C19 H19B 109.5 . . ?
N1 C19 H19C 109.5 . . ?
H19A C19 H19B 109.5 . . ?
H19A C19 H19C 109.5 . . ?
H19B C19 H19C 109.5 . . ?
C3 C20 H20A 109.5 . . ?
C3 C20 H20B 109.5 . . ?
C3 C20 H20C 109.5 . . ?
H20A C20 H20B 109.5 . . ?
H20A C20 H20C 109.5 . . ?
H20B C20 H20C 109.5 . . ?

loop_
_geom_bond_atom_site_label_1
_geom_bond_atom_site_label_2
_geom_bond_distance
_geom_bond_site_symmetry_2
_geom_bond_publ_flag
O1 C4 1.357(6) . ?
O1 C5 1.478(6) . ?
O2 C4 1.226(6) . ?
O3 H3 0.76(10) . ?
O3 C2 1.419(6) . ?
N1 C16 1.361(6) . ?
N1 C17 1.387(6) . ?
N1 C19 1.466(6) . ?
N2 C16 1.321(6) . ?
N2 C18 1.374(7) . ?
N3 C1 1.458(6) . ?
N3 C3 1.470(6) . ?
N3 C4 1.340(7) . ?
C1 H1 1.0000 . ?
C1 C2 1.573(7) . ?
C1 C9 1.521(7) . ?
C2 C3 1.568(7) . ?
C2 C16 1.500(7) . ?
C3 H3A 1.0000 . ?
C3 C20 1.501(7) . ?
C5 C6 1.513(8) . ?
C5 C7 1.535(7) . ?
C5 C8 1.499(8) . ?
C6 H6A 0.9800 . ?
C6 H6B 0.9800 . ?
C6 H6C 0.9800 . ?
C7 H7A 0.9800 . ?
C7 H7B 0.9800 . ?
C7 H7C 0.9800 . ?
C8 H8A 0.9800 . ?
C8 H8B 0.9800 . ?
C8 H8C 0.9800 . ?
C9 H9A 0.9900 . ?
C9 H9B 0.9900 . ?
C9 C10 1.515(6) . ?
C10 C15 1.3900 . ?
C10 C11 1.3900 . ?
C15 H15 0.9500 . ?
C15 C14 1.3900 . ?
C14 H14 0.9500 . ?
C14 C13 1.3900 . ?
C13 H13 0.9500 . ?
C13 C12 1.3900 . ?
C12 H12 0.9500 . ?
C12 C11 1.3900 . ?
C11 H11 0.9500 . ?
C17 H17 0.9500 . ?
C17 C18 1.353(7) . ?
C18 H18 0.9500 . ?
C19 H19A 0.9800 . ?
C19 H19B 0.9800 . ?
C19 H19C 0.9800 . ?
C20 H20A 0.9800 . ?
C20 H20B 0.9800 . ?
C20 H20C 0.9800 . ?

loop_
_geom_torsion_atom_site_label_1
_geom_torsion_atom_site_label_2
_geom_torsion_atom_site_label_3
_geom_torsion_atom_site_label_4
_geom_torsion
_geom_torsion_site_symmetry_1
_geom_torsion_site_symmetry_2
_geom_torsion_site_symmetry_3
_geom_torsion_site_symmetry_4
_geom_torsion_publ_flag
O3 C2 C3 N3 -97.7(4) . . . . ?
O3 C2 C3 C20 22.5(6) . . . . ?
O3 C2 C16 N1 45.1(6) . . . . ?
O3 C2 C16 N2 -134.5(5) . . . . ?
N1 C17 C18 N2 -0.2(6) . . . . ?
N3 C1 C2 O3 98.1(4) . . . . ?
N3 C1 C2 C3 -15.9(3) . . . . ?
N3 C1 C2 C16 -134.0(4) . . . . ?
N3 C1 C9 C10 -176.8(4) . . . . ?
C1 N3 C3 C2 -17.1(3) . . . . ?
C1 N3 C3 C20 -138.1(4) . . . . ?
C1 N3 C4 O1 -168.7(4) . . . . ?
C1 N3 C4 O2 13.2(8) . . . . ?
C1 C2 C3 N3 15.8(3) . . . . ?
C1 C2 C3 C20 136.0(4) . . . . ?
C1 C2 C16 N1 -85.6(6) . . . . ?
C1 C2 C16 N2 94.9(6) . . . . ?
C1 C9 C10 C15 -105.2(4) . . . . ?
C1 C9 C10 C11 69.8(5) . . . . ?
C2 C1 C9 C10 83.9(5) . . . . ?
C3 N3 C1 C2 17.1(3) . . . . ?
C3 N3 C1 C9 -101.5(4) . . . . ?
C3 N3 C4 O1 -15.7(7) . . . . ?
C3 N3 C4 O2 166.3(5) . . . . ?
C3 C2 C16 N1 171.8(4) . . . . ?
C3 C2 C16 N2 -7.8(7) . . . . ?
C4 O1 C5 C6 -64.3(6) . . . . ?
C4 O1 C5 C7 59.8(6) . . . . ?
C4 O1 C5 C8 176.2(4) . . . . ?
C4 N3 C1 C2 177.6(5) . . . . ?
C4 N3 C1 C9 59.1(6) . . . . ?
C4 N3 C3 C2 -176.1(5) . . . . ?
C4 N3 C3 C20 62.9(7) . . . . ?
C5 O1 C4 O2 9.9(7) . . . . ?
C5 O1 C4 N3 -168.2(4) . . . . ?
C9 C1 C2 O3 -146.3(4) . . . . ?
C9 C1 C2 C3 99.7(4) . . . . ?
C9 C1 C2 C16 -18.4(6) . . . . ?
C9 C10 C15 C14 174.9(4) . . . . ?
C9 C10 C11 C12 -175.0(4) . . . . ?
C10 C15 C14 C13 0.0 . . . . ?
C15 C10 C11 C12 0.0 . . . . ?
C15 C14 C13 C12 0.0 . . . . ?
C14 C13 C12 C11 0.0 . . . . ?
C13 C12 C11 C10 0.0 . . . . ?
C11 C10 C15 C14 0.0 . . . . ?
C16 N1 C17 C18 -0.1(6) . . . . ?
C16 N2 C18 C17 0.4(6) . . . . ?
C16 C2 C3 N3 139.2(4) . . . . ?
C16 C2 C3 C20 -100.6(5) . . . . ?
C17 N1 C16 N2 0.3(6) . . . . ?
C17 N1 C16 C2 -179.3(5) . . . . ?
C18 N2 C16 N1 -0.5(6) . . . . ?
C18 N2 C16 C2 179.1(5) . . . . ?
C19 N1 C16 N2 -175.0(5) . . . . ?
C19 N1 C16 C2 5.4(8) . . . . ?
C19 N1 C17 C18 175.5(5) . . . . ?

loop_
_exptl_oxdiff_crystal_face_indexfrac_h
_exptl_oxdiff_crystal_face_indexfrac_k
_exptl_oxdiff_crystal_face_indexfrac_l
_exptl_oxdiff_crystal_face_x
_exptl_oxdiff_crystal_face_y
_exptl_oxdiff_crystal_face_z
-0.0008 -0.0013 -0.9988 -0.0575 0.0715 -0.0113
0.0008 0.0013 0.9988 0.0575 -0.0715 0.0113
-1.0003 0.0008 0.0008 -0.1017 -0.0690 0.0764
1.0003 -0.0008 -0.0008 0.1017 0.0690 -0.0764
0.0011 0.9996 -0.0004 0.0500 0.0583 0.1190
-0.0011 -0.9996 0.0004 -0.0500 -0.0583 -0.1190
